data_9002569
loop_
_publ_author_name
'Fechtelkord, M.'
'Posnatzki, B.'
'Buhl, J.-C.'
'Fyfe, C. A.'
'Groat, L. A.'
'Raudsepp, M.'

_publ_section_title
;
 Characterization of synthetic Cs-Li cancrinite grown in a butanediol-water
 system: An NMR spectroscopic and Rietveld refinement study
;
_journal_name_full 'American Mineralogist'
_journal_page_first 881
_journal_page_last 888
_journal_volume 86
_journal_year 2001
_chemical_formula_sum 'Al3 Cs H4.64 Li2.73 O16.64 Si3'
_chemical_name_mineral Cancrinite
_space_group_IT_number 173
_symmetry_space_group_name_Hall 'P 6c'
_symmetry_space_group_name_H-M 'P 63'
_cell_angle_alpha 90
_cell_angle_beta 90
_cell_angle_gamma 120
_cell_formula_units_Z 2
_cell_length_a 12.41595
_cell_length_b 12.41595
_cell_length_c 4.97019
_cell_volume 663.535
_database_code_amcsd 0002658
_exptl_crystal_density_diffrn 2.943
_cod_original_cell_volume 663.534
_cod_original_formula_sum 'Cs Li2.73 Al3 Si3 O16.64 H4.64'
_cod_database_code 9002569

loop_
_space_group_symop_operation_xyz
x,y,z
x-y,x,1/2+z
-y,x-y,z
-x,-y,1/2+z
-x+y,-x,z
y,-x+y,1/2+z

loop_
_atom_site_label
_atom_site_fract_x
_atom_site_fract_y
_atom_site_fract_z
_atom_site_occupancy
_atom_site_U_iso_or_equiv
_atom_site_type_symbol
_atom_site_attached_hydrogens
Cs 0.33333 0.66667 0.27230 1.00000 0.03160 Cs 0
Li 0.16900 0.30840 0.24600 0.91000 0.02000 Li 0
Al 0.08120 0.40900 0.75000 1.00000 0.00200 Al 0
Si 0.34050 0.41540 0.77570 1.00000 0.00200 Si 0
O1 0.20240 0.38310 0.67390 1.00000 0.00700 O 0
O2 0.13110 0.56630 0.77600 1.00000 0.00700 O 0
O3 0.04910 0.37200 0.09260 1.00000 0.00700 O 0
O4 0.31990 0.38740 0.11000 1.00000 0.00700 O 0
O-H21 0.89090 0.02290 0.75800 0.81000 0.04500 O 1
O-H22 0.07280 0.17340 0.11800 0.49000 0.04500 O 1
O-H1 0.00000 0.00000 0.00600 0.74000 0.01800 O 1

loop_
_cod_changelog_entry_id
_cod_changelog_entry_author
_cod_changelog_entry_date
_cod_changelog_entry_text
1
;cod-tools version 3.8.0
Id: cif_guess_AMCSD_atom_types 9574 2023-05-10 09:00:05Z saulius
;
2023-05-10T18:48:07+03:00
;Derived atom types and hydrogen counts
from atom names that follow the AMCSD naming convention
(Wat == water, O-H == hydroxyl).
;

loop_
_cod_related_entry_id
_cod_related_entry_database
_cod_related_entry_code
1 AMCSD 0002658
